data_7033596
loop_
_publ_author_name
'Wong, Michael Y.'
'Xie, Guohua'
'Tourbillon, Clarisse'
'Sandroni, Martina'
'Cordes, David B.'
'Slawin, Alexandra M. Z.'
'Samuel, Ifor D. W.'
'Zysman-Colman, Eli'

_publ_section_title
;
 Formylated chloro-bridged iridium(iii) dimers as OLED materials: opening
 up new possibilities.
;
_journal_issue 18
_journal_name_full 'Dalton transactions (Cambridge, England : 2003)'
_journal_page_first 8419
_journal_page_last 8432
_journal_paper_doi 10.1039/c4dt03127j
_journal_volume 44
_journal_year 2015
_chemical_formula_moiety 'C52 H32 Cl2 Ir2 N4 O8, 2(C H2 Cl2)'
_chemical_formula_sum 'C54 H36 Cl6 Ir2 N4 O8'
_chemical_formula_weight 1466.06
_space_group_crystal_system monoclinic
_space_group_IT_number 14
_space_group_name_Hall '-P 2yn'
_space_group_name_H-M_alt 'P 1 21/n 1'
_symmetry_space_group_name_Hall '-P 2yn'
_symmetry_space_group_name_H-M 'P 1 21/n 1'
_atom_sites_solution_hydrogens geom
_atom_sites_solution_primary direct
_atom_sites_solution_secondary difmap
_audit_creation_date 2014-12-11
_audit_creation_method 'by CrystalStructure 4.1'
_audit_update_record
;
2014-12-15 deposited with the CCDC.
2015-01-08 downloaded from the CCDC.
;
_cell_angle_alpha 90.0000
_cell_angle_beta 97.2195(13)
_cell_angle_gamma 90.0000
_cell_formula_units_Z 8
_cell_length_a 22.9927(11)
_cell_length_b 11.5838(5)
_cell_length_c 38.7370(18)
_cell_measurement_reflns_used 30254
_cell_measurement_temperature 173
_cell_measurement_theta_max 25.40
_cell_measurement_theta_min 1.70
_cell_volume 10235.5(8)
_computing_cell_refinement 'CrystalClear-SM Expert 2.1 b32'
_computing_data_collection 'CrystalClear-SM Expert 2.1 b32 (Rigaku, 2014)'
_computing_data_reduction 'CrystalClear-SM Expert 2.1 b32'
_computing_molecular_graphics 'CrystalStructure 4.1'
_computing_publication_material 'CrystalStructure 4.1 (Rigaku, 2014)'
_computing_structure_refinement 'SHELXL2013 (Sheldrick, 2008)'
_computing_structure_solution 'DIRDIF99-PATTY (Gould, et al., 1999)'
_diffrn_ambient_temperature 173
_diffrn_detector_area_resol_mean 11.628
_diffrn_measured_fraction_theta_full 0.999
_diffrn_measured_fraction_theta_max 0.998
_diffrn_measurement_device_type 'Rigaku XtaLAB P200'
_diffrn_measurement_method \w
_diffrn_radiation_type 'Mo K\a'
_diffrn_radiation_wavelength 0.71075
_diffrn_reflns_av_R_equivalents 0.0527
_diffrn_reflns_Laue_measured_fraction_full 0.999
_diffrn_reflns_Laue_measured_fraction_max 0.998
_diffrn_reflns_limit_h_max 27
_diffrn_reflns_limit_h_min -27
_diffrn_reflns_limit_k_max 13
_diffrn_reflns_limit_k_min -13
_diffrn_reflns_limit_l_max 46
_diffrn_reflns_limit_l_min -44
_diffrn_reflns_number 152461
_diffrn_reflns_point_group_measured_fraction_full 0.999
_diffrn_reflns_point_group_measured_fraction_max 0.998
_diffrn_reflns_theta_full 25.242
_diffrn_reflns_theta_max 25.361
_diffrn_reflns_theta_min 1.723
_diffrn_standards_number 0
_exptl_absorpt_coefficient_mu 5.583
_exptl_absorpt_correction_T_max 0.946
_exptl_absorpt_correction_T_min 0.673
_exptl_absorpt_correction_type multi-scan
_exptl_absorpt_process_details 'REQAB (Rigaku, 1998)'
_exptl_crystal_colour red
_exptl_crystal_density_diffrn 1.903
_exptl_crystal_density_method 'not measured'
_exptl_crystal_description platelet
_exptl_crystal_F_000 5664.00
_exptl_crystal_recrystallization_method 'Re-crystallisation from solvent: Dichloromethane/diethyl ether'
_exptl_crystal_size_max 0.150
_exptl_crystal_size_mid 0.080
_exptl_crystal_size_min 0.010
_refine_diff_density_max 1.68
_refine_diff_density_min -1.59
_refine_ls_extinction_method none
_refine_ls_goodness_of_fit_ref 1.022
_refine_ls_hydrogen_treatment constr
_refine_ls_number_parameters 1343
_refine_ls_number_reflns 18712
_refine_ls_number_restraints 17
_refine_ls_R_factor_all 0.0443
_refine_ls_R_factor_gt 0.0367
_refine_ls_shift/su_max 0.004
_refine_ls_structure_factor_coef Fsqd
_refine_ls_weighting_details 'w = 1/[\s^2^(Fo^2^)+(0.0571P)^2^+32.5774P] where P=(Fo^2^+2Fc^2^)/3'
_refine_ls_weighting_scheme calc
_refine_ls_wR_factor_gt 0.0997
_refine_ls_wR_factor_ref 0.1034
_reflns_number_gt 15991
_reflns_number_total 18712
_reflns_threshold_expression F^2^>2.0\s(F^2^)
_cod_data_source_file c4dt03127j2.cif
_cod_data_source_block 2a
_cod_depositor_comments 'Adding full bibliography for 7033594--7033597.cif.'
_cod_database_code 7033596
_shelxl_version_number 2014/6

loop_
_space_group_symop_id
_space_group_symop_operation_xyz
1 +X,+Y,+Z
2 1/2-X,1/2+Y,1/2-Z
3 -X,-Y,-Z
4 1/2+X,1/2-Y,1/2+Z

loop_
_atom_site_label
_atom_site_type_symbol
_atom_site_fract_x
_atom_site_fract_y
_atom_site_fract_z
_atom_site_U_iso_or_equiv
_atom_site_adp_type
_atom_site_occupancy
_atom_site_site_symmetry_order
_atom_site_calc_flag
_atom_site_refinement_flags_posn
_atom_site_refinement_flags_adp
_atom_site_refinement_flags_occupancy
_atom_site_disorder_assembly
_atom_site_disorder_group
Ir1 Ir 0.47171(2) 0.30989(2) 0.71961(2) 0.04101(7) Uani 1 1 d . . . . .
Ir2 Ir 0.57633(2) 0.09742(2) 0.76991(2) 0.04136(7) Uani 1 1 d . . . . .
Ir61 Ir 0.68984(2) 0.32332(2) 0.98575(2) 0.04194(7) Uani 1 1 d . . . . .
Ir62 Ir 0.71548(2) 0.52177(2) 1.06386(2) 0.04753(7) Uani 1 1 d . . . . .
Cl1 Cl 0.50038(7) 0.10110(13) 0.71716(4) 0.0463(3) Uani 1 1 d . . . . .
Cl2 Cl 0.54781(6) 0.30652(12) 0.77216(4) 0.0418(3) Uani 1 1 d . . . . .
Cl21 Cl 0.6132(4) 0.7380(9) 0.8722(4) 0.416(9) Uani 1 1 d . . . . .
Cl22 Cl 0.7278(2) 0.6999(8) 0.89528(15) 0.243(4) Uani 1 1 d . . . . .
Cl31 Cl 0.90461(18) 0.3336(3) 0.86445(9) 0.1272(11) Uani 1 1 d . . . . .
Cl32 Cl 1.0130(3) 0.4517(11) 0.87473(15) 0.358(7) Uani 1 1 d . . . . .
Cl41 Cl 0.9454(2) 0.8822(4) 0.95817(15) 0.1748(17) Uani 1 1 d . . . . .
Cl42 Cl 0.9870(2) 1.1064(4) 0.93894(16) 0.184(2) Uani 1 1 d . . . . .
Cl51 Cl 0.40288(17) 0.6149(4) 0.62055(9) 0.1359(12) Uani 1 1 d . . . . .
Cl52 Cl 0.3115(2) 0.7096(4) 0.65620(10) 0.1517(15) Uani 1 1 d . . . . .
Cl61 Cl 0.67218(7) 0.52980(13) 1.00109(4) 0.0468(3) Uani 1 1 d . . . . .
Cl62 Cl 0.72268(7) 0.31065(14) 1.05038(4) 0.0491(3) Uani 1 1 d . . . . .
O1 O 0.3992(3) 0.3317(8) 0.57068(17) 0.112(3) Uani 1 1 d . . . . .
O2 O 0.4164(3) 0.2677(6) 0.85763(14) 0.0826(17) Uani 1 1 d . . . . .
O3 O 0.3472(4) 0.6909(6) 0.7744(2) 0.133(3) Uani 1 1 d . . . . .
O4 O 0.6247(3) 0.1439(6) 0.62614(17) 0.0910(19) Uani 1 1 d . . . . .
O5 O 0.5453(7) -0.3829(8) 0.8018(3) 0.162(5) Uani 1 1 d . . . . .
O6 O 0.7046(3) 0.4591(7) 0.71617(19) 0.094(2) Uani 1 1 d . . . . .
O7 O 0.8163(3) 0.1442(6) 0.88413(16) 0.0881(18) Uani 1 1 d . . . . .
O8 O 0.3270(3) -0.0523(8) 0.8255(2) 0.117(3) Uani 1 1 d . . . . .
O61 O 0.7237(6) 0.4129(11) 0.8437(2) 0.179(6) Uani 1 1 d D . . . .
O62 O 0.5383(4) 0.1896(7) 1.0811(3) 0.133(3) Uani 1 1 d . . . . .
O63 O 0.6310(4) -0.1595(6) 0.9820(3) 0.120(3) Uani 1 1 d . . . . .
O64 O 0.8394(3) 0.6887(5) 0.95691(18) 0.0848(17) Uani 1 1 d . . . . .
O65 O 0.8730(3) 0.5172(7) 1.22036(15) 0.098(2) Uani 1 1 d . . . . .
O66 O 0.4745(5) 0.4756(16) 1.0181(3) 0.111(6) Uani 0.519(17) 1 d D . P A 1
O66A O 0.4351(5) 0.4097(13) 1.0627(4) 0.099(6) Uani 0.481(17) 1 d D . P A 2
O67 O 0.5772(4) 0.9339(8) 1.0762(3) 0.137(3) Uani 1 1 d . U . . .
O68 O 0.9901(3) 0.4342(9) 1.0348(3) 0.153(4) Uani 1 1 d . . . . .
N1 N 0.4044(2) 0.2815(4) 0.74862(13) 0.0448(11) Uani 1 1 d . . . . .
N2 N 0.5304(2) 0.3583(5) 0.68679(13) 0.0463(12) Uani 1 1 d . . . . .
N3 N 0.6416(2) 0.1330(5) 0.73976(13) 0.0482(12) Uani 1 1 d . . . . .
N4 N 0.5184(2) 0.0489(4) 0.80295(13) 0.0450(11) Uani 1 1 d . . . . .
N61 N 0.6065(2) 0.2737(5) 0.99098(14) 0.0497(12) Uani 1 1 d . . . . .
N62 N 0.7720(2) 0.3600(5) 0.97407(13) 0.0475(12) Uani 1 1 d . . . . .
N63 N 0.6352(2) 0.4944(5) 1.08067(14) 0.0508(13) Uani 1 1 d . . . . .
N64 N 0.7989(2) 0.5557(5) 1.05308(14) 0.0536(13) Uani 1 1 d . . . . .
C1 C 0.3493(3) 0.2774(6) 0.72971(18) 0.0499(15) Uani 1 1 d . . . . .
C2 C 0.2998(3) 0.2663(7) 0.7472(2) 0.0614(18) Uani 1 1 d . . . . .
H2 H 0.2618 0.2641 0.7343 0.074 Uiso 1 1 calc R U . . .
C3 C 0.3063(3) 0.2586(7) 0.7828(2) 0.0632(19) Uani 1 1 d . . . . .
H3 H 0.2729 0.2483 0.7946 0.076 Uiso 1 1 calc R U . . .
C4 C 0.3614(3) 0.2658(6) 0.80151(18) 0.0563(17) Uani 1 1 d . . . . .
C5 C 0.4098(3) 0.2773(5) 0.78325(17) 0.0490(14) Uani 1 1 d . . . . .
H5 H 0.4478 0.2824 0.7960 0.059 Uiso 1 1 calc R U . . .
C6 C 0.3488(3) 0.2900(5) 0.69275(17) 0.0491(15) Uani 1 1 d . . . . .
C7 C 0.4048(3) 0.3028(5) 0.68120(17) 0.0476(14) Uani 1 1 d . . . . .
C8 C 0.4064(3) 0.3122(6) 0.64526(17) 0.0546(16) Uani 1 1 d . . . . .
H8 H 0.4430 0.3177 0.6363 0.066 Uiso 1 1 calc R U . . .
C9 C 0.3542(3) 0.3135(6) 0.62262(19) 0.0599(17) Uani 1 1 d . . . . .
C10 C 0.3001(3) 0.3022(6) 0.6345(2) 0.0623(19) Uani 1 1 d . . . . .
H10 H 0.2651 0.3030 0.6186 0.075 Uiso 1 1 calc R U . . .
C11 C 0.2976(3) 0.2901(6) 0.66928(19) 0.0588(17) Uani 1 1 d . . . . .
H11 H 0.2607 0.2817 0.6776 0.071 Uiso 1 1 calc R U . . .
C12 C 0.3559(4) 0.3310(8) 0.5847(2) 0.080(2) Uani 1 1 d . . . . .
H12 H 0.3195 0.3425 0.5705 0.096 Uiso 1 1 calc R U . . .
C13 C 0.3704(4) 0.2611(7) 0.8398(2) 0.0662(19) Uani 1 1 d . . . . .
H13 H 0.3365 0.2521 0.8513 0.079 Uiso 1 1 calc R U . . .
C14 C 0.5354(3) 0.4751(6) 0.68196(18) 0.0530(16) Uani 1 1 d . . . . .
C15 C 0.5702(4) 0.5176(7) 0.6580(2) 0.069(2) Uani 1 1 d . . . . .
H15 H 0.5734 0.5985 0.6548 0.083 Uiso 1 1 calc R U . . .
C16 C 0.5998(4) 0.4439(7) 0.6391(2) 0.070(2) Uani 1 1 d . . . . .
H16 H 0.6235 0.4733 0.6227 0.084 Uiso 1 1 calc R U . . .
C17 C 0.5953(3) 0.3278(7) 0.64372(18) 0.0582(17) Uani 1 1 d . . . . .
C18 C 0.5601(3) 0.2867(6) 0.66799(17) 0.0509(15) Uani 1 1 d . . . . .
H18 H 0.5571 0.2058 0.6713 0.061 Uiso 1 1 calc R U . . .
C19 C 0.4987(3) 0.5443(5) 0.70208(17) 0.0495(15) Uani 1 1 d . . . . .
C20 C 0.4625(3) 0.4796(5) 0.72170(16) 0.0467(14) Uani 1 1 d . . . . .
C21 C 0.4243(3) 0.5444(6) 0.74044(18) 0.0568(17) Uani 1 1 d . . . . .
H21 H 0.3983 0.5052 0.7537 0.068 Uiso 1 1 calc R U . . .
C22 C 0.4245(4) 0.6635(6) 0.73967(19) 0.0635(19) Uani 1 1 d . . . . .
C23 C 0.4618(4) 0.7244(7) 0.7203(2) 0.0666(19) Uani 1 1 d . . . . .
H23 H 0.4617 0.8064 0.7201 0.080 Uiso 1 1 calc R U . . .
C24 C 0.4985(3) 0.6639(6) 0.7017(2) 0.0611(18) Uani 1 1 d . . . . .
H24 H 0.5240 0.7043 0.6884 0.073 Uiso 1 1 calc R U . . .
C25 C 0.3829(5) 0.7290(8) 0.7582(3) 0.098(3) Uani 1 1 d . . . . .
H25 H 0.3850 0.8107 0.7568 0.117 Uiso 1 1 calc R U . . .
C26 C 0.6253(4) 0.2443(8) 0.6231(2) 0.070(2) Uani 1 1 d . . . . .
H26 H 0.6469 0.2750 0.6059 0.083 Uiso 1 1 calc R U . . .
C27 C 0.6666(3) 0.0362(7) 0.72705(18) 0.0590(18) Uani 1 1 d . . . . .
C28 C 0.7114(4) 0.0508(9) 0.7064(2) 0.079(2) Uani 1 1 d . . . . .
H28 H 0.7284 -0.0150 0.6970 0.094 Uiso 1 1 calc R U . . .
C29 C 0.7314(4) 0.1587(10) 0.6994(2) 0.084(3) Uani 1 1 d . . . . .
H29 H 0.7623 0.1673 0.6855 0.100 Uiso 1 1 calc R U . . .
C30 C 0.7064(3) 0.2555(8) 0.71279(18) 0.0637(19) Uani 1 1 d . . . . .
C31 C 0.6611(3) 0.2363(7) 0.73302(16) 0.0524(16) Uani 1 1 d . . . . .
H31 H 0.6434 0.3014 0.7424 0.063 Uiso 1 1 calc R U . . .
C32 C 0.6441(3) -0.0719(7) 0.73843(19) 0.0628(19) Uani 1 1 d . . . . .
C33 C 0.6005(3) -0.0640(6) 0.76158(17) 0.0564(17) Uani 1 1 d . . . . .
C34 C 0.5812(4) -0.1666(6) 0.7754(2) 0.070(2) Uani 1 1 d . . . . .
H34 H 0.5530 -0.1641 0.7914 0.084 Uiso 1 1 calc R U . . .
C35 C 0.6032(5) -0.2723(7) 0.7660(3) 0.091(3) Uani 1 1 d . . . . .
C36 C 0.6446(5) -0.2780(9) 0.7422(3) 0.096(3) Uani 1 1 d . . . . .
H36 H 0.6589 -0.3506 0.7355 0.115 Uiso 1 1 calc R U . . .
C37 C 0.6639(4) -0.1792(8) 0.7288(3) 0.085(3) Uani 1 1 d . . . . .
H37 H 0.6915 -0.1833 0.7125 0.102 Uiso 1 1 calc R U . . .
C38 C 0.5816(9) -0.3781(10) 0.7805(4) 0.144(7) Uani 1 1 d . . . . .
H38 H 0.5965 -0.4492 0.7732 0.173 Uiso 1 1 calc R U . . .
C39 C 0.7262(4) 0.3728(10) 0.7063(2) 0.077(2) Uani 1 1 d . . . . .
H39 H 0.7584 0.3811 0.6934 0.092 Uiso 1 1 calc R U . . .
C40 C 0.5419(3) 0.0337(6) 0.83698(18) 0.0548(16) Uani 1 1 d . . . . .
C41 C 0.5070(4) -0.0073(8) 0.86127(19) 0.072(2) Uani 1 1 d . . . . .
H41 H 0.5234 -0.0177 0.8848 0.086 Uiso 1 1 calc R U . . .
C42 C 0.4485(4) -0.0328(8) 0.8511(2) 0.072(2) Uani 1 1 d . . . . .
H42 H 0.4250 -0.0633 0.8674 0.087 Uiso 1 1 calc R U . . .
C43 C 0.4248(3) -0.0137(6) 0.81722(19) 0.0576(17) Uani 1 1 d . . . . .
C44 C 0.4613(3) 0.0248(5) 0.79369(17) 0.0493(15) Uani 1 1 d . . . . .
H44 H 0.4453 0.0347 0.7700 0.059 Uiso 1 1 calc R U . . .
C45 C 0.6037(3) 0.0607(6) 0.84374(17) 0.0524(15) Uani 1 1 d . . . . .
C46 C 0.6301(3) 0.0955(5) 0.81455(15) 0.0466(14) Uani 1 1 d . . . . .
C47 C 0.6899(3) 0.1226(6) 0.81985(17) 0.0502(15) Uani 1 1 d . . . . .
H47 H 0.7092 0.1459 0.8007 0.060 Uiso 1 1 calc R U . . .
C48 C 0.7212(3) 0.1159(6) 0.85285(18) 0.0562(16) Uani 1 1 d . . . . .
C49 C 0.6938(3) 0.0820(6) 0.88140(18) 0.0614(18) Uani 1 1 d . . . . .
H49 H 0.7157 0.0781 0.9039 0.074 Uiso 1 1 calc R U . . .
C50 C 0.6366(3) 0.0550(7) 0.87698(18) 0.0606(18) Uani 1 1 d . . . . .
H50 H 0.6180 0.0319 0.8964 0.073 Uiso 1 1 calc R U . . .
C51 C 0.7840(3) 0.1490(8) 0.8571(2) 0.071(2) Uani 1 1 d . . . . .
H51 H 0.7999 0.1760 0.8371 0.086 Uiso 1 1 calc R U . . .
C52 C 0.3614(4) -0.0303(7) 0.8055(2) 0.075(2) Uani 1 1 d . . . . .
H52 H 0.3475 -0.0232 0.7815 0.090 Uiso 1 1 calc R U . . .
C61 C 0.5685(3) 0.2686(7) 0.96054(19) 0.0616(18) Uani 1 1 d . . . . .
C62 C 0.5117(4) 0.2286(10) 0.9602(3) 0.090(3) Uani 1 1 d . . . . .
H62 H 0.4860 0.2252 0.9391 0.108 Uiso 1 1 calc R U . . .
C63 C 0.4930(4) 0.1941(11) 0.9906(3) 0.109(4) Uani 1 1 d . . . . .
H63 H 0.4542 0.1661 0.9906 0.130 Uiso 1 1 calc R U . . .
C64 C 0.5297(3) 0.1997(8) 1.0209(2) 0.079(2) Uani 1 1 d . . . . .
C65 C 0.5866(3) 0.2426(6) 1.02088(19) 0.0572(17) Uani 1 1 d . . . . .
H65 H 0.6116 0.2498 1.0422 0.069 Uiso 1 1 calc R U . . .
C66 C 0.5946(3) 0.3052(6) 0.93027(18) 0.0585(17) Uani 1 1 d . . . . .
C67 C 0.6542(3) 0.3337(6) 0.93634(17) 0.0504(15) Uani 1 1 d . . . . .
C68 C 0.6811(4) 0.3660(6) 0.90719(17) 0.0606(18) Uani 1 1 d . . . . .
H68 H 0.7216 0.3843 0.9099 0.073 Uiso 1 1 calc R U . . .
C69 C 0.6485(5) 0.3715(7) 0.87424(19) 0.075(2) Uani 1 1 d . . . . .
C70 C 0.5894(5) 0.3463(8) 0.8694(2) 0.086(3) Uani 1 1 d . . . . .
H70 H 0.5676 0.3533 0.8470 0.104 Uiso 1 1 calc R U . . .
C71 C 0.5628(4) 0.3119(8) 0.8967(2) 0.076(2) Uani 1 1 d . . . . .
H71 H 0.5224 0.2920 0.8934 0.091 Uiso 1 1 calc R U . . .
C72 C 0.6739(6) 0.4018(10) 0.8439(3) 0.107(4) Uani 1 1 d D . . . .
H72 H 0.6486 0.4137 0.8228 0.128 Uiso 1 1 calc R U . . .
C73 C 0.5087(5) 0.1630(13) 1.0531(3) 0.116(5) Uani 1 1 d . . . . .
H73 H 0.4734 0.1200 1.0527 0.139 Uiso 1 1 calc R U . . .
C74 C 0.8061(3) 0.2660(6) 0.96833(17) 0.0519(15) Uani 1 1 d . . . . .
C75 C 0.8621(3) 0.2816(7) 0.9588(2) 0.068(2) Uani 1 1 d . . . . .
H75 H 0.8863 0.2167 0.9561 0.082 Uiso 1 1 calc R U . . .
C76 C 0.8821(3) 0.3902(7) 0.9534(2) 0.066(2) Uani 1 1 d . . . . .
H76 H 0.9200 0.4009 0.9465 0.079 Uiso 1 1 calc R U . . .
C77 C 0.8468(3) 0.4855(6) 0.95788(18) 0.0576(17) Uani 1 1 d . . . . .
C78 C 0.7919(3) 0.4658(6) 0.96845(17) 0.0525(15) Uani 1 1 d . . . . .
H78 H 0.7677 0.5303 0.9718 0.063 Uiso 1 1 calc R U . . .
C79 C 0.7768(3) 0.1558(6) 0.97234(17) 0.0525(15) Uani 1 1 d . . . . .
C80 C 0.7174(3) 0.1637(5) 0.97827(15) 0.0444(14) Uani 1 1 d . . . . .
C81 C 0.6871(3) 0.0595(6) 0.97941(16) 0.0533(16) Uani 1 1 d . . . . .
H81 H 0.6470 0.0606 0.9829 0.064 Uiso 1 1 calc R U . . .
C82 C 0.7146(3) -0.0461(6) 0.97551(18) 0.0583(17) Uani 1 1 d . . . . .
C83 C 0.7728(4) -0.0509(7) 0.9703(2) 0.066(2) Uani 1 1 d . . . . .
H83 H 0.7912 -0.1234 0.9680 0.079 Uiso 1 1 calc R U . . .
C84 C 0.8043(3) 0.0498(6) 0.9685(2) 0.0616(18) Uani 1 1 d . . . . .
H84 H 0.8443 0.0472 0.9647 0.074 Uiso 1 1 calc R U . . .
C85 C 0.6822(4) -0.1550(8) 0.9778(2) 0.080(2) Uani 1 1 d . . . . .
H85 H 0.7026 -0.2255 0.9759 0.096 Uiso 1 1 calc R U . . .
C86 C 0.8668(4) 0.6046(7) 0.9526(2) 0.0661(19) Uani 1 1 d . . . . .
H86 H 0.9044 0.6145 0.9452 0.079 Uiso 1 1 calc R U . . .
C87 C 0.6368(3) 0.4713(6) 1.11560(17) 0.0579(17) Uani 1 1 d . . . . .
C88 C 0.5852(4) 0.4446(8) 1.1296(2) 0.076(2) Uani 1 1 d . . . . .
H88 H 0.5869 0.4292 1.1538 0.091 Uiso 1 1 calc R U . . .
C89 C 0.5332(4) 0.4404(8) 1.1092(2) 0.076(2) Uani 1 1 d . . . . .
H89 H 0.4985 0.4201 1.1188 0.092 Uiso 1 1 calc R U . . .
C90 C 0.5311(3) 0.4663(8) 1.0739(2) 0.071(2) Uani 1 1 d D U . . .
C91 C 0.5832(3) 0.4925(7) 1.06088(19) 0.0586(17) Uani 1 1 d . . . . .
H91 H 0.5818 0.5098 1.0368 0.070 Uiso 1 1 calc R U . . .
C92 C 0.6941(3) 0.4814(6) 1.13475(18) 0.0598(18) Uani 1 1 d . . . . .
C93 C 0.7399(3) 0.5052(6) 1.11470(17) 0.0543(16) Uani 1 1 d . . . . .
C94 C 0.7967(4) 0.5156(7) 1.13347(18) 0.066(2) Uani 1 1 d . . . . .
H94 H 0.8293 0.5304 1.1213 0.079 Uiso 1 1 calc R U . . .
C95 C 0.8053(4) 0.5041(7) 1.1700(2) 0.067(2) Uani 1 1 d . . . . .
C96 C 0.7583(4) 0.4831(7) 1.1885(2) 0.072(2) Uani 1 1 d . . . . .
H96 H 0.7645 0.4774 1.2132 0.087 Uiso 1 1 calc R U . . .
C97 C 0.7039(4) 0.4708(7) 1.17134(19) 0.070(2) Uani 1 1 d . . . . .
H97 H 0.6719 0.4549 1.1839 0.084 Uiso 1 1 calc R U . . .
C98 C 0.8639(4) 0.5150(9) 1.1880(2) 0.088(3) Uani 1 1 d . . . . .
H98 H 0.8961 0.5207 1.1750 0.106 Uiso 1 1 calc R U . . .
C99 C 0.4756(3) 0.4558(9) 1.0498(2) 0.083(2) Uani 1 1 d D U . . .
H99A H 0.4406 0.4338 1.0588 0.100 Uiso 0.519(17) 1 calc R U P A 1
H99B H 0.4717 0.4826 1.0265 0.100 Uiso 0.481(17) 1 calc R U P A 2
C100 C 0.8130(3) 0.6716(7) 1.05178(18) 0.0619(18) Uani 1 1 d . . . . .
C101 C 0.8693(4) 0.7038(8) 1.0450(2) 0.075(2) Uani 1 1 d . . . . .
H101 H 0.8786 0.7833 1.0431 0.090 Uiso 1 1 calc R U . . .
C102 C 0.9110(4) 0.6218(9) 1.0410(2) 0.083(3) Uani 1 1 d . . . . .
H102 H 0.9492 0.6438 1.0367 0.100 Uiso 1 1 calc R U . . .
C103 C 0.8966(3) 0.5079(8) 1.0434(2) 0.072(2) Uani 1 1 d . . . . .
C104 C 0.7671(3) 0.7478(6) 1.05865(17) 0.0575(17) Uani 1 1 d . . . . .
C105 C 0.8395(3) 0.4767(7) 1.04904(19) 0.0615(18) Uani 1 1 d . . . . .
H105 H 0.8296 0.3972 1.0500 0.074 Uiso 1 1 calc R U . . .
C106 C 0.7148(3) 0.6961(6) 1.06696(17) 0.0563(17) Uani 1 1 d . . . . .
C107 C 0.6699(3) 0.7657(6) 1.07379(18) 0.0595(17) Uani 1 1 d . . . . .
H107 H 0.6347 0.7322 1.0796 0.071 Uiso 1 1 calc R U . . .
C108 C 0.6752(4) 0.8878(7) 1.0723(2) 0.071(2) Uani 1 1 d D U . . .
C109 C 0.7262(4) 0.9375(8) 1.0648(2) 0.074(2) Uani 1 1 d . . . . .
H109 H 0.7298 1.0192 1.0643 0.089 Uiso 1 1 calc R U . . .
C110 C 0.7722(4) 0.8682(8) 1.0580(2) 0.072(2) Uani 1 1 d . . . . .
H110 H 0.8076 0.9024 1.0528 0.087 Uiso 1 1 calc R U . . .
C111 C 0.6282(5) 0.9697(11) 1.0781(3) 0.108(3) Uani 1 1 d D U . . .
H111 H 0.6369 1.0485 1.0831 0.129 Uiso 1 1 calc R U . . .
C112 C 0.9394(4) 0.4130(11) 1.0395(3) 0.104(3) Uani 1 1 d . . . . .
H112 H 0.9271 0.3349 1.0407 0.125 Uiso 1 1 calc R U . . .
C121 C 0.6586(7) 0.694(2) 0.8927(7) 0.267(15) Uani 1 1 d . . . . .
H12A H 0.6506 0.6104 0.8918 0.320 Uiso 1 1 calc R U . . .
H12B H 0.6510 0.7188 0.9162 0.320 Uiso 1 1 calc R U . . .
C131 C 0.9506(5) 0.4350(9) 0.8510(3) 0.105(3) Uani 1 1 d . . . . .
H13A H 0.9582 0.4148 0.8272 0.126 Uiso 1 1 calc R U . . .
H13B H 0.9300 0.5102 0.8496 0.126 Uiso 1 1 calc R U . . .
C141 C 1.0041(7) 0.9631(15) 0.9504(7) 0.239(13) Uani 1 1 d . . . . .
H14A H 1.0226 0.9266 0.9314 0.287 Uiso 1 1 calc R U . . .
H14B H 1.0332 0.9628 0.9715 0.287 Uiso 1 1 calc R U . . .
C151 C 0.3507(6) 0.5954(11) 0.6491(3) 0.121(4) Uani 1 1 d . . . . .
H15A H 0.3237 0.5332 0.6398 0.145 Uiso 1 1 calc R U . . .
H15B H 0.3711 0.5686 0.6717 0.145 Uiso 1 1 calc R U . . .

loop_
_atom_site_aniso_label
_atom_site_aniso_U_11
_atom_site_aniso_U_22
_atom_site_aniso_U_33
_atom_site_aniso_U_23
_atom_site_aniso_U_13
_atom_site_aniso_U_12
Ir1 0.04256(13) 0.04266(13) 0.03830(13) 0.00061(9) 0.00693(9) 0.00198(10)
Ir2 0.04836(13) 0.03974(13) 0.03620(12) -0.00223(9) 0.00611(10) 0.00469(10)
Ir61 0.04282(13) 0.04957(14) 0.03415(12) 0.00377(9) 0.00768(9) 0.00775(10)
Ir62 0.04750(14) 0.05811(15) 0.03726(13) -0.00023(10) 0.00642(10) 0.00797(11)
Cl1 0.0526(8) 0.0458(8) 0.0401(7) -0.0038(6) 0.0048(6) 0.0019(6)
Cl2 0.0452(7) 0.0413(7) 0.0394(7) -0.0030(6) 0.0068(6) 0.0026(6)
Cl21 0.279(10) 0.281(9) 0.62(2) 0.182(12) -0.223(12) -0.045(8)
Cl22 0.117(3) 0.448(11) 0.166(4) -0.045(5) 0.033(3) -0.056(5)
Cl31 0.175(3) 0.104(2) 0.113(2) -0.0115(17) 0.058(2) -0.020(2)
Cl32 0.160(4) 0.75(2) 0.145(4) 0.160(8) -0.051(4) -0.139(8)
Cl41 0.160(4) 0.140(3) 0.226(5) -0.017(3) 0.030(3) -0.007(3)
Cl42 0.130(3) 0.156(4) 0.275(6) -0.036(4) 0.060(4) -0.004(3)
Cl51 0.131(3) 0.175(3) 0.100(2) 0.022(2) 0.0087(19) -0.002(2)
Cl52 0.165(3) 0.162(3) 0.129(3) 0.004(2) 0.022(2) 0.072(3)
Cl61 0.0493(8) 0.0525(8) 0.0394(7) 0.0034(6) 0.0086(6) 0.0101(7)
Cl62 0.0509(8) 0.0587(9) 0.0370(7) 0.0049(6) 0.0032(6) 0.0119(7)
O1 0.094(5) 0.182(8) 0.060(4) 0.005(4) 0.011(3) -0.026(5)
O2 0.077(4) 0.118(5) 0.056(3) 0.002(3) 0.020(3) 0.002(4)
O3 0.193(9) 0.074(4) 0.155(7) 0.016(4) 0.114(7) 0.042(5)
O4 0.108(5) 0.083(4) 0.091(5) -0.003(4) 0.049(4) 0.005(4)
O5 0.243(15) 0.055(4) 0.180(12) 0.019(6) -0.005(9) -0.029(6)
O6 0.078(4) 0.102(5) 0.109(5) 0.017(4) 0.032(4) -0.007(4)
O7 0.069(4) 0.118(5) 0.073(4) -0.011(4) -0.005(3) 0.002(3)
O8 0.082(4) 0.163(7) 0.112(6) 0.020(5) 0.028(4) -0.017(5)
O61 0.239(13) 0.211(12) 0.096(6) 0.008(6) 0.056(8) -0.118(11)
O62 0.144(8) 0.119(6) 0.152(8) 0.042(6) 0.082(7) 0.017(6)
O63 0.100(5) 0.071(4) 0.194(9) -0.021(5) 0.047(6) -0.018(4)
O64 0.092(4) 0.065(4) 0.103(5) 0.004(3) 0.037(4) 0.000(3)
O65 0.094(4) 0.134(6) 0.061(4) -0.017(4) -0.016(3) 0.027(4)
O66 0.052(7) 0.195(17) 0.085(10) 0.013(10) 0.003(6) 0.011(8)
O66A 0.065(8) 0.137(14) 0.097(10) 0.008(9) 0.020(7) 0.006(8)
O67 0.128(6) 0.109(6) 0.179(9) -0.030(6) 0.036(6) 0.020(5)
O68 0.054(4) 0.166(8) 0.245(12) 0.009(8) 0.037(5) 0.007(5)
N1 0.046(3) 0.041(3) 0.049(3) 0.000(2) 0.011(2) 0.001(2)
N2 0.045(3) 0.056(3) 0.038(3) -0.001(2) 0.007(2) -0.003(2)
N3 0.047(3) 0.061(3) 0.037(3) -0.006(2) 0.006(2) 0.012(3)
N4 0.055(3) 0.038(3) 0.043(3) 0.002(2) 0.009(2) -0.001(2)
N61 0.042(3) 0.059(3) 0.048(3) 0.007(3) 0.005(2) 0.003(2)
N62 0.047(3) 0.055(3) 0.043(3) 0.003(2) 0.013(2) 0.005(2)
N63 0.053(3) 0.056(3) 0.046(3) 0.000(2) 0.014(2) 0.010(3)
N64 0.044(3) 0.072(4) 0.045(3) -0.004(3) 0.005(2) 0.002(3)
C1 0.041(3) 0.051(4) 0.058(4) -0.004(3) 0.011(3) -0.001(3)
C2 0.047(4) 0.068(4) 0.071(5) 0.000(4) 0.013(3) -0.002(3)
C3 0.050(4) 0.077(5) 0.065(5) -0.004(4) 0.021(3) -0.002(4)
C4 0.061(4) 0.052(4) 0.060(4) 0.001(3) 0.025(3) 0.003(3)
C5 0.056(4) 0.041(3) 0.050(4) 0.001(3) 0.011(3) 0.004(3)
C6 0.049(3) 0.044(3) 0.053(4) -0.003(3) 0.002(3) 0.000(3)
C7 0.049(3) 0.042(3) 0.051(4) -0.001(3) 0.002(3) 0.004(3)
C8 0.058(4) 0.061(4) 0.043(4) 0.000(3) -0.002(3) 0.002(3)
C9 0.071(5) 0.056(4) 0.051(4) -0.001(3) 0.001(3) -0.003(3)
C10 0.052(4) 0.061(4) 0.069(5) -0.001(4) -0.012(3) -0.005(3)
C11 0.051(4) 0.064(4) 0.060(4) 0.003(3) 0.000(3) -0.005(3)
C12 0.087(6) 0.090(6) 0.060(5) -0.002(4) -0.004(5) -0.008(5)
C13 0.066(5) 0.071(5) 0.067(5) -0.002(4) 0.028(4) 0.003(4)
C14 0.050(4) 0.054(4) 0.055(4) 0.010(3) 0.004(3) -0.006(3)
C15 0.077(5) 0.064(5) 0.071(5) 0.007(4) 0.025(4) -0.008(4)
C16 0.073(5) 0.075(5) 0.068(5) 0.008(4) 0.026(4) -0.015(4)
C17 0.052(4) 0.077(5) 0.047(4) 0.002(3) 0.013(3) 0.003(3)
C18 0.049(3) 0.057(4) 0.047(4) 0.003(3) 0.006(3) -0.001(3)
C19 0.053(4) 0.045(3) 0.050(4) -0.001(3) 0.002(3) -0.003(3)
C20 0.050(3) 0.046(3) 0.043(3) 0.004(3) 0.002(3) 0.001(3)
C21 0.074(5) 0.045(4) 0.054(4) 0.002(3) 0.018(3) 0.005(3)
C22 0.086(5) 0.050(4) 0.056(4) -0.001(3) 0.018(4) 0.014(4)
C23 0.081(5) 0.050(4) 0.069(5) 0.002(4) 0.010(4) -0.001(4)
C24 0.063(4) 0.052(4) 0.068(5) 0.012(3) 0.008(4) -0.010(3)
C25 0.152(10) 0.052(5) 0.102(7) 0.009(5) 0.069(7) 0.022(5)
C26 0.070(5) 0.084(6) 0.060(5) 0.005(4) 0.028(4) 0.003(4)
C27 0.055(4) 0.072(5) 0.049(4) -0.017(3) 0.006(3) 0.022(4)
C28 0.074(5) 0.097(7) 0.069(5) -0.024(5) 0.020(4) 0.021(5)
C29 0.059(5) 0.133(9) 0.063(5) -0.017(5) 0.025(4) 0.006(5)
C30 0.048(4) 0.100(6) 0.045(4) 0.000(4) 0.011(3) 0.006(4)
C31 0.046(3) 0.068(4) 0.044(3) 0.001(3) 0.010(3) 0.005(3)
C32 0.059(4) 0.064(4) 0.061(4) -0.023(4) -0.007(3) 0.022(4)
C33 0.069(4) 0.047(4) 0.048(4) -0.010(3) -0.012(3) 0.017(3)
C34 0.087(6) 0.047(4) 0.072(5) -0.003(4) -0.012(4) 0.008(4)
C35 0.108(7) 0.048(4) 0.102(7) -0.015(5) -0.040(6) 0.007(5)
C36 0.091(7) 0.068(6) 0.117(8) -0.037(6) -0.032(6) 0.033(5)
C37 0.082(6) 0.070(6) 0.096(7) -0.038(5) -0.017(5) 0.026(5)
C38 0.22(2) 0.046(6) 0.144(14) 0.003(7) -0.065(12) 0.007(9)
C39 0.054(4) 0.114(7) 0.064(5) 0.011(5) 0.020(4) -0.009(5)
C40 0.062(4) 0.053(4) 0.049(4) 0.004(3) 0.007(3) 0.000(3)
C41 0.076(5) 0.096(6) 0.044(4) 0.012(4) 0.010(4) -0.005(4)
C42 0.070(5) 0.089(6) 0.063(5) 0.014(4) 0.027(4) -0.006(4)
C43 0.061(4) 0.057(4) 0.056(4) 0.001(3) 0.015(3) 0.001(3)
C44 0.059(4) 0.041(3) 0.048(4) 0.000(3) 0.009(3) -0.001(3)
C45 0.062(4) 0.050(4) 0.046(4) 0.000(3) 0.010(3) 0.006(3)
C46 0.064(4) 0.039(3) 0.036(3) -0.003(2) 0.005(3) 0.008(3)
C47 0.051(4) 0.056(4) 0.044(3) -0.003(3) 0.008(3) 0.011(3)
C48 0.058(4) 0.061(4) 0.048(4) -0.005(3) 0.001(3) 0.005(3)
C49 0.073(5) 0.068(5) 0.040(4) 0.001(3) -0.008(3) 0.011(4)
C50 0.067(5) 0.070(4) 0.044(4) 0.005(3) 0.002(3) 0.001(4)
C51 0.061(5) 0.092(6) 0.059(5) -0.007(4) -0.003(4) 0.010(4)
C52 0.063(5) 0.077(5) 0.089(6) 0.000(4) 0.033(4) -0.004(4)
C61 0.049(4) 0.073(5) 0.061(4) 0.002(4) 0.000(3) 0.006(3)
C62 0.054(5) 0.123(8) 0.088(6) 0.010(6) -0.006(4) -0.006(5)
C63 0.056(5) 0.166(12) 0.103(8) 0.018(7) 0.009(5) -0.020(6)
C64 0.053(4) 0.105(7) 0.081(6) 0.019(5) 0.017(4) -0.006(4)
C65 0.049(4) 0.068(4) 0.057(4) 0.010(3) 0.016(3) 0.011(3)
C66 0.061(4) 0.065(4) 0.047(4) -0.001(3) -0.003(3) 0.014(3)
C67 0.058(4) 0.050(4) 0.043(3) 0.002(3) 0.007(3) 0.007(3)
C68 0.084(5) 0.060(4) 0.040(4) 0.003(3) 0.014(3) 0.006(4)
C69 0.115(7) 0.071(5) 0.038(4) 0.004(3) 0.006(4) 0.018(5)
C70 0.119(8) 0.087(6) 0.045(5) -0.007(4) -0.020(5) 0.039(6)
C71 0.079(5) 0.099(6) 0.046(4) -0.004(4) -0.012(4) 0.021(5)
C72 0.175(13) 0.098(8) 0.050(5) 0.018(5) 0.026(7) 0.003(8)
C73 0.070(6) 0.192(14) 0.087(8) 0.037(9) 0.013(6) -0.005(7)
C74 0.046(3) 0.056(4) 0.055(4) -0.002(3) 0.014(3) 0.006(3)
C75 0.054(4) 0.062(4) 0.091(6) -0.010(4) 0.019(4) 0.014(4)
C76 0.049(4) 0.074(5) 0.078(5) -0.006(4) 0.024(4) -0.004(4)
C77 0.056(4) 0.066(4) 0.054(4) -0.005(3) 0.017(3) -0.002(3)
C78 0.055(4) 0.055(4) 0.049(4) 0.000(3) 0.015(3) 0.003(3)
C79 0.056(4) 0.055(4) 0.047(4) 0.001(3) 0.009(3) 0.010(3)
C80 0.054(4) 0.044(3) 0.036(3) 0.003(2) 0.007(3) 0.007(3)
C81 0.053(4) 0.066(4) 0.040(3) -0.002(3) 0.007(3) 0.004(3)
C82 0.074(5) 0.052(4) 0.049(4) -0.001(3) 0.008(3) -0.001(3)
C83 0.081(5) 0.054(4) 0.064(5) -0.003(3) 0.014(4) 0.019(4)
C84 0.056(4) 0.059(4) 0.072(5) -0.003(4) 0.013(4) 0.012(3)
C85 0.088(6) 0.073(5) 0.082(6) -0.016(4) 0.021(5) -0.004(5)
C86 0.061(4) 0.074(5) 0.066(5) 0.003(4) 0.018(4) -0.004(4)
C87 0.068(4) 0.063(4) 0.045(4) -0.002(3) 0.016(3) 0.010(4)
C88 0.091(6) 0.086(6) 0.056(5) 0.001(4) 0.030(4) 0.005(5)
C89 0.060(5) 0.100(6) 0.074(5) 0.000(5) 0.028(4) 0.007(4)
C90 0.055(4) 0.084(5) 0.077(5) 0.002(4) 0.022(3) 0.014(4)
C91 0.047(4) 0.076(5) 0.054(4) 0.007(3) 0.013(3) 0.013(3)
C92 0.076(5) 0.061(4) 0.044(4) 0.003(3) 0.013(3) 0.014(4)
C93 0.060(4) 0.058(4) 0.045(4) -0.002(3) 0.006(3) 0.010(3)
C94 0.074(5) 0.077(5) 0.044(4) -0.007(3) -0.003(3) 0.016(4)
C95 0.076(5) 0.070(5) 0.052(4) -0.010(4) -0.006(4) 0.015(4)
C96 0.092(6) 0.069(5) 0.054(4) -0.001(4) 0.000(4) 0.023(4)
C97 0.091(6) 0.073(5) 0.048(4) 0.004(4) 0.015(4) 0.016(4)
C98 0.090(6) 0.110(7) 0.058(5) -0.022(5) -0.017(4) 0.027(5)
C99 0.055(4) 0.108(7) 0.089(6) 0.002(5) 0.020(4) 0.014(4)
C100 0.059(4) 0.082(5) 0.043(4) -0.001(3) 0.003(3) -0.005(4)
C101 0.066(5) 0.088(6) 0.070(5) -0.004(4) 0.009(4) -0.018(4)
C102 0.051(4) 0.113(8) 0.087(6) -0.004(5) 0.012(4) -0.015(5)
C103 0.049(4) 0.096(6) 0.071(5) -0.006(4) 0.006(4) 0.001(4)
C104 0.065(4) 0.064(4) 0.043(4) 0.001(3) 0.006(3) -0.005(4)
C105 0.049(4) 0.077(5) 0.058(4) 0.000(4) 0.005(3) 0.004(4)
C106 0.067(4) 0.061(4) 0.039(3) -0.004(3) 0.000(3) 0.005(3)
C107 0.066(4) 0.058(4) 0.055(4) -0.005(3) 0.008(3) 0.006(3)
C108 0.079(5) 0.076(5) 0.059(5) -0.005(4) 0.010(4) 0.003(4)
C109 0.086(6) 0.067(5) 0.068(5) -0.002(4) 0.001(4) 0.002(4)
C110 0.076(5) 0.076(5) 0.062(5) 0.003(4) 0.004(4) -0.015(4)
C111 0.089(6) 0.135(8) 0.103(8) -0.005(6) 0.024(6) 0.016(5)
C112 0.052(5) 0.141(10) 0.121(9) 0.002(7) 0.016(5) 0.014(6)
C121 0.090(11) 0.35(3) 0.36(4) -0.12(3) 0.002(16) 0.050(16)
C131 0.138(10) 0.075(6) 0.107(8) 0.000(6) 0.040(7) 0.002(6)
C141 0.106(11) 0.137(14) 0.47(4) -0.063(19) 0.042(17) 0.005(10)
C151 0.151(11) 0.113(9) 0.098(8) -0.001(7) 0.013(8) 0.015(8)

loop_
_atom_type_symbol
_atom_type_description
_atom_type_scat_dispersion_real
_atom_type_scat_dispersion_imag
_atom_type_scat_source
C C 0.0033 0.0016
;
International Tables for Crystallography
(Vol. C, Tables 4.2.6.8 and 6.1.1.4)
;
H H 0.0000 0.0000
;
International Tables for Crystallography
(Vol. C, Table 6.1.1.4)
;
Cl Cl 0.1484 0.1585
;
International Tables for Crystallography
(Vol. C, Tables 4.2.6.8 and 6.1.1.4)
;
Ir Ir -1.4442 7.9887
;
International Tables for Crystallography
(Vol. C, Tables 4.2.6.8 and 6.1.1.4)
;
N N 0.0061 0.0033
;
International Tables for Crystallography
(Vol. C, Tables 4.2.6.8 and 6.1.1.4)
;
O O 0.0106 0.0060
;
International Tables for Crystallography
(Vol. C, Tables 4.2.6.8 and 6.1.1.4)
;

loop_
_geom_angle_atom_site_label_1
_geom_angle_atom_site_label_2
_geom_angle_atom_site_label_3
_geom_angle
C20 Ir1 C7 89.7(2)
C20 Ir1 N2 80.5(2)
C7 Ir1 N2 93.1(2)
C20 Ir1 N1 92.6(2)
C7 Ir1 N1 80.7(2)
N2 Ir1 N1 170.8(2)
C20 Ir1 Cl1 170.95(19)
C7 Ir1 Cl1 96.49(18)
N2 Ir1 Cl1 92.51(16)
N1 Ir1 Cl1 94.93(14)
C20 Ir1 Cl2 92.85(18)
C7 Ir1 Cl2 173.20(19)
N2 Ir1 Cl2 93.49(14)
N1 Ir1 Cl2 92.90(15)
Cl1 Ir1 Cl2 81.74(5)
C33 Ir2 C46 88.6(2)
C33 Ir2 N4 93.5(3)
C46 Ir2 N4 80.5(2)
C33 Ir2 N3 81.8(3)
C46 Ir2 N3 94.4(2)
N4 Ir2 N3 173.2(2)
C33 Ir2 Cl2 172.4(2)
C46 Ir2 Cl2 96.69(17)
N4 Ir2 Cl2 92.85(14)
N3 Ir2 Cl2 92.22(16)
C33 Ir2 Cl1 93.66(19)
C46 Ir2 Cl1 174.40(19)
N4 Ir2 Cl1 94.19(15)
N3 Ir2 Cl1 90.98(14)
Cl2 Ir2 Cl1 81.62(5)
C80 Ir61 C67 91.0(3)
C80 Ir61 N61 94.2(2)
C67 Ir61 N61 80.4(2)
C80 Ir61 N62 80.8(2)
C67 Ir61 N62 93.2(2)
N61 Ir61 N62 171.9(2)
C80 Ir61 Cl61 170.11(19)
C67 Ir61 Cl61 96.35(19)
N61 Ir61 Cl61 93.61(16)
N62 Ir61 Cl61 92.05(16)
C80 Ir61 Cl62 91.68(17)
C67 Ir61 Cl62 173.1(2)
N61 Ir61 Cl62 93.02(15)
N62 Ir61 Cl62 93.56(15)
Cl61 Ir61 Cl62 81.83(5)
C93 Ir62 C106 92.3(3)
C93 Ir62 N64 93.7(3)
C106 Ir62 N64 80.5(3)
C93 Ir62 N63 79.9(3)
C106 Ir62 N63 97.0(3)
N64 Ir62 N63 173.1(2)
C93 Ir62 Cl62 95.4(2)
C106 Ir62 Cl62 170.4(2)
N64 Ir62 Cl62 93.25(18)
N63 Ir62 Cl62 90.07(16)
C93 Ir62 Cl61 172.4(2)
C106 Ir62 Cl61 90.89(19)
N64 Ir62 Cl61 93.60(15)
N63 Ir62 Cl61 92.86(16)
Cl62 Ir62 Cl61 82.13(5)
Ir1 Cl1 Ir2 98.29(5)
Ir1 Cl2 Ir2 98.34(5)
Ir61 Cl61 Ir62 97.92(5)
Ir62 Cl62 Ir61 97.48(5)
C5 N1 C1 119.7(5)
C5 N1 Ir1 125.2(4)
C1 N1 Ir1 114.8(4)
C18 N2 C14 118.5(6)
C18 N2 Ir1 125.9(4)
C14 N2 Ir1 115.4(4)
C31 N3 C27 120.2(6)
C31 N3 Ir2 125.9(4)
C27 N3 Ir2 113.9(5)
C44 N4 C40 118.8(5)
C44 N4 Ir2 125.6(4)
C40 N4 Ir2 115.4(4)
C65 N61 C61 118.6(6)
C65 N61 Ir61 125.9(5)
C61 N61 Ir61 115.5(4)
C78 N62 C74 119.1(5)
C78 N62 Ir61 125.0(4)
C74 N62 Ir61 115.6(4)
C91 N63 C87 118.2(6)
C91 N63 Ir62 126.5(4)
C87 N63 Ir62 115.3(5)
C105 N64 C100 119.5(6)
C105 N64 Ir62 125.4(5)
C100 N64 Ir62 115.0(5)
N1 C1 C2 119.6(6)
N1 C1 C6 114.6(5)
C2 C1 C6 125.8(6)
C3 C2 C1 120.0(7)
C3 C2 H2 120.0
C1 C2 H2 120.0
C2 C3 C4 120.0(6)
C2 C3 H3 120.0
C4 C3 H3 120.0
C3 C4 C5 118.5(7)
C3 C4 C13 122.0(6)
C5 C4 C13 119.6(7)
N1 C5 C4 122.3(6)
N1 C5 H5 118.9
C4 C5 H5 118.9
C11 C6 C7 121.2(6)
C11 C6 C1 123.4(6)
C7 C6 C1 115.4(6)
C8 C7 C6 117.3(6)
C8 C7 Ir1 128.4(5)
C6 C7 Ir1 114.3(5)
C9 C8 C7 119.8(7)
C9 C8 H8 120.1
C7 C8 H8 120.1
C10 C9 C8 121.8(7)
C10 C9 C12 118.5(7)
C8 C9 C12 119.7(7)
C11 C10 C9 119.4(7)
C11 C10 H10 120.3
C9 C10 H10 120.3
C10 C11 C6 120.5(7)
C10 C11 H11 119.8
C6 C11 H11 119.8
O1 C12 C9 125.2(9)
O1 C12 H12 117.4
C9 C12 H12 117.4
O2 C13 C4 125.8(7)
O2 C13 H13 117.1
C4 C13 H13 117.1
N2 C14 C15 120.3(7)
N2 C14 C19 113.9(6)
C15 C14 C19 125.7(7)
C16 C15 C14 120.5(7)
C16 C15 H15 119.8
C14 C15 H15 119.8
C15 C16 C17 119.7(7)
C15 C16 H16 120.2
C17 C16 H16 120.2
C16 C17 C18 119.0(7)
C16 C17 C26 121.7(7)
C18 C17 C26 119.3(7)
N2 C18 C17 122.0(7)
N2 C18 H18 119.0
C17 C18 H18 119.0
C24 C19 C20 122.4(6)
C24 C19 C14 123.0(6)
C20 C19 C14 114.6(6)
C19 C20 C21 116.0(6)
C19 C20 Ir1 115.6(5)
C21 C20 Ir1 128.4(5)
C22 C21 C20 120.8(7)
C22 C21 H21 119.6
C20 C21 H21 119.6
C21 C22 C23 121.4(7)
C21 C22 C25 119.9(7)
C23 C22 C25 118.7(7)
C24 C23 C22 118.9(7)
C24 C23 H23 120.5
C22 C23 H23 120.5
C23 C24 C19 120.5(7)
C23 C24 H24 119.8
C19 C24 H24 119.8
O3 C25 C22 127.1(8)
O3 C25 H25 116.4
C22 C25 H25 116.4
O4 C26 C17 125.7(7)
O4 C26 H26 117.2
C17 C26 H26 117.2
N3 C27 C28 118.5(8)
N3 C27 C32 114.6(6)
C28 C27 C32 126.8(7)
C29 C28 C27 121.0(8)
C29 C28 H28 119.5
C27 C28 H28 119.5
C28 C29 C30 119.7(7)
C28 C29 H29 120.1
C30 C29 H29 120.1
C29 C30 C31 117.0(8)
C29 C30 C39 122.1(7)
C31 C30 C39 120.9(7)
N3 C31 C30 123.5(7)
N3 C31 H31 118.3
C30 C31 H31 118.3
C37 C32 C33 120.4(9)
C37 C32 C27 123.4(8)
C33 C32 C27 116.2(6)
C34 C33 C32 117.9(7)
C34 C33 Ir2 128.9(6)
C32 C33 Ir2 113.2(5)
C35 C34 C33 120.2(9)
C35 C34 H34 119.9
C33 C34 H34 119.9
C34 C35 C36 120.7(10)
C34 C35 C38 118.9(13)
C36 C35 C38 120.3(12)
C37 C36 C35 119.6(8)
C37 C36 H36 120.2
C35 C36 H36 120.2
C36 C37 C32 121.1(10)
C36 C37 H37 119.4
C32 C37 H37 119.4
O5 C38 C35 125.5(15)
O5 C38 H38 117.2
C35 C38 H38 117.2
O6 C39 C30 124.7(7)
O6 C39 H39 117.7
C30 C39 H39 117.7
N4 C40 C41 120.1(7)
N4 C40 C45 113.9(6)
C41 C40 C45 125.9(7)
C42 C41 C40 120.0(7)
C42 C41 H41 120.0
C40 C41 H41 120.0
C43 C42 C41 119.5(7)
C43 C42 H42 120.3
C41 C42 H42 120.3
C42 C43 C44 118.6(7)
C42 C43 C52 121.8(7)
C44 C43 C52 119.5(7)
N4 C44 C43 122.8(6)
N4 C44 H44 118.6
C43 C44 H44 118.6
C46 C45 C50 120.7(7)
C46 C45 C40 115.5(6)
C50 C45 C40 123.9(6)
C47 C46 C45 117.5(6)
C47 C46 Ir2 127.9(5)
C45 C46 Ir2 114.6(5)
C48 C47 C46 120.6(6)
C48 C47 H47 119.7
C46 C47 H47 119.7
C47 C48 C49 120.8(7)
C47 C48 C51 118.2(7)
C49 C48 C51 121.0(7)
C50 C49 C48 119.8(6)
C50 C49 H49 120.1
C48 C49 H49 120.1
C49 C50 C45 120.7(7)
C49 C50 H50 119.7
C45 C50 H50 119.7
O7 C51 C48 124.7(8)
O7 C51 H51 117.7
C48 C51 H51 117.7
O8 C52 C43 122.2(9)
O8 C52 H52 118.9
C43 C52 H52 118.9
N61 C61 C62 121.1(7)
N61 C61 C66 113.5(6)
C62 C61 C66 125.3(7)
C63 C62 C61 119.4(9)
C63 C62 H62 120.3
C61 C62 H62 120.3
C64 C63 C62 120.2(9)
C64 C63 H63 119.9
C62 C63 H63 119.9
C63 C64 C65 119.6(8)
C63 C64 C73 119.3(9)
C65 C64 C73 121.1(9)
N61 C65 C64 121.0(7)
N61 C65 H65 119.5
C64 C65 H65 119.5
C67 C66 C71 121.7(7)
C67 C66 C61 115.5(6)
C71 C66 C61 122.9(7)
C66 C67 C68 116.6(6)
C66 C67 Ir61 115.1(5)
C68 C67 Ir61 128.3(6)
C69 C68 C67 120.4(8)
C69 C68 H68 119.8
C67 C68 H68 119.8
C70 C69 C68 121.3(8)
C70 C69 C72 116.2(9)
C68 C69 C72 122.5(10)
C71 C70 C69 119.5(8)
C71 C70 H70 120.2
C69 C70 H70 120.2
C70 C71 C66 120.3(9)
C70 C71 H71 119.8
C66 C71 H71 119.8
O61 C72 C69 123.1(11)
O61 C72 H72 118.4
C69 C72 H72 118.4
O62 C73 C64 118.0(11)
O62 C73 H73 121.0
C64 C73 H73 121.0
N62 C74 C75 120.2(6)
N62 C74 C79 113.3(5)
C75 C74 C79 126.5(6)
C76 C75 C74 120.0(7)
C76 C75 H75 120.0
C74 C75 H75 120.0
C75 C76 C77 119.9(7)
C75 C76 H76 120.0
C77 C76 H76 120.0
C76 C77 C78 118.0(7)
C76 C77 C86 121.8(7)
C78 C77 C86 120.2(7)
N62 C78 C77 122.7(6)
N62 C78 H78 118.7
C77 C78 H78 118.7
C84 C79 C80 122.2(7)
C84 C79 C74 122.3(6)
C80 C79 C74 115.3(6)
C81 C80 C79 116.4(6)
C81 C80 Ir61 129.1(5)
C79 C80 Ir61 114.5(5)
C82 C81 C80 121.4(6)
C82 C81 H81 119.3
C80 C81 H81 119.3
C83 C82 C81 120.9(7)
C83 C82 C85 118.8(7)
C81 C82 C85 120.3(7)
C84 C83 C82 119.9(7)
C84 C83 H83 120.0
C82 C83 H83 120.0
C83 C84 C79 119.3(7)
C83 C84 H84 120.4
C79 C84 H84 120.4
O63 C85 C82 123.6(9)
O63 C85 H85 118.2
C82 C85 H85 118.2
O64 C86 C77 124.7(7)
O64 C86 H86 117.7
C77 C86 H86 117.7
N63 C87 C88 120.3(7)
N63 C87 C92 113.7(6)
C88 C87 C92 125.9(7)
C89 C88 C87 121.0(8)
C89 C88 H88 119.5
C87 C88 H88 119.5
C88 C89 C90 118.9(7)
C88 C89 H89 120.5
C90 C89 H89 120.5
C91 C90 C89 118.5(7)
C91 C90 C99 120.2(7)
C89 C90 C99 121.1(7)
N63 C91 C90 123.0(7)
N63 C91 H91 118.5
C90 C91 H91 118.5
C93 C92 C97 122.2(7)
C93 C92 C87 115.6(6)
C97 C92 C87 122.2(7)
C92 C93 C94 115.9(6)
C92 C93 Ir62 115.2(5)
C94 C93 Ir62 128.9(6)
C95 C94 C93 120.7(8)
C95 C94 H94 119.6
C93 C94 H94 119.6
C96 C95 C94 121.0(8)
C96 C95 C98 120.2(8)
C94 C95 C98 118.9(8)
C97 C96 C95 119.6(8)
C97 C96 H96 120.2
C95 C96 H96 120.2
C96 C97 C92 120.5(8)
C96 C97 H97 119.7
C92 C97 H97 119.7
O65 C98 C95 121.2(10)
O65 C98 H98 119.4
C95 C98 H98 119.4
O66A C99 C90 114.6(10)
O66 C99 C90 120.7(9)
O66 C99 H99A 119.6
C90 C99 H99A 119.6
O66A C99 H99B 122.7
C90 C99 H99B 122.7
N64 C100 C101 119.4(7)
N64 C100 C104 114.3(6)
C101 C100 C104 126.3(8)
C102 C101 C100 120.7(9)
C102 C101 H101 119.6
C100 C101 H101 119.6
C103 C102 C101 118.8(8)
C103 C102 H102 120.6
C101 C102 H102 120.6
C102 C103 C105 119.9(8)
C102 C103 C112 122.3(8)
C105 C103 C112 117.8(9)
C110 C104 C106 120.1(7)
C110 C104 C100 123.1(7)
C106 C104 C100 116.7(7)
N64 C105 C103 121.6(8)
N64 C105 H105 119.2
C103 C105 H105 119.2
C107 C106 C104 118.6(7)
C107 C106 Ir62 127.9(6)
C104 C106 Ir62 113.3(5)
C106 C107 C108 120.8(7)
C106 C107 H107 119.6
C108 C107 H107 119.6
C109 C108 C107 120.4(7)
C109 C108 C111 115.1(9)
C107 C108 C111 124.5(9)
C108 C109 C110 119.6(8)
C108 C109 H109 120.2
C110 C109 H109 120.2
C109 C110 C104 120.5(8)
C109 C110 H110 119.8
C104 C110 H110 119.8
O67 C111 C108 118.9(11)
O67 C111 H111 120.6
C108 C111 H111 120.6
O68 C112 C103 121.1(12)
O68 C112 H112 119.4
C103 C112 H112 119.4
Cl21 C121 Cl22 137(2)
Cl21 C121 H12A 102.9
Cl22 C121 H12A 102.9
Cl21 C121 H12B 102.9
Cl22 C121 H12B 102.9
H12A C121 H12B 105.1
Cl32 C131 Cl31 116.7(7)
Cl32 C131 H13A 108.1
Cl31 C131 H13A 108.1
Cl32 C131 H13B 108.1
Cl31 C131 H13B 108.1
H13A C131 H13B 107.3
Cl41 C141 Cl42 114.2(9)
Cl41 C141 H14A 108.7
Cl42 C141 H14A 108.7
Cl41 C141 H14B 108.7
Cl42 C141 H14B 108.7
H14A C141 H14B 107.6
Cl52 C151 Cl51 116.0(8)
Cl52 C151 H15A 108.3
Cl51 C151 H15A 108.3
Cl52 C151 H15B 108.3
Cl51 C151 H15B 108.3
H15A C151 H15B 107.4

loop_
_geom_bond_atom_site_label_1
_geom_bond_atom_site_label_2
_geom_bond_distance
Ir1 C20 1.980(6)
Ir1 C7 2.003(6)
Ir1 N2 2.046(5)
Ir1 N1 2.051(5)
Ir1 Cl1 2.5117(15)
Ir1 Cl2 2.5122(15)
Ir2 C33 1.989(6)
Ir2 C46 1.996(6)
Ir2 N4 2.039(5)
Ir2 N3 2.056(5)
Ir2 Cl2 2.5138(14)
Ir2 Cl1 2.5161(15)
Ir61 C80 1.987(6)
Ir61 C67 1.989(6)
Ir61 N61 2.036(5)
Ir61 N62 2.042(5)
Ir61 Cl61 2.5099(15)
Ir61 Cl62 2.5267(15)
Ir62 C93 1.988(7)
Ir62 C106 2.023(7)
Ir62 N64 2.051(5)
Ir62 N63 2.058(5)
Ir62 Cl62 2.5105(16)
Ir62 Cl61 2.5107(15)
Cl21 C121 1.33(2)
Cl22 C121 1.581(17)
Cl31 C131 1.705(11)
Cl32 C131 1.615(13)
Cl41 C141 1.700(19)
Cl42 C141 1.750(19)
Cl51 C151 1.745(13)
Cl52 C151 1.644(12)
O1 C12 1.194(11)
O2 C13 1.192(10)
O3 C25 1.180(11)
O4 C26 1.170(10)
O5 C38 1.25(2)
O6 C39 1.199(11)
O7 C51 1.206(9)
O8 C52 1.201(10)
O61 C72 1.155(9)
O62 C73 1.246(14)
O63 C85 1.209(11)
O64 C86 1.184(9)
O65 C98 1.244(10)
O66 C99 1.247(9)
O66A C99 1.232(9)
O67 C111 1.236(13)
O68 C112 1.228(11)
N1 C5 1.333(8)
N1 C1 1.382(8)
N2 C18 1.346(8)
N2 C14 1.373(9)
N3 C31 1.315(9)
N3 C27 1.378(8)
N4 C44 1.347(8)
N4 C40 1.372(8)
N61 C65 1.346(8)
N61 C61 1.377(9)
N62 C78 1.336(9)
N62 C74 1.376(8)
N63 C91 1.337(9)
N63 C87 1.375(8)
N64 C105 1.331(9)
N64 C100 1.383(10)
C1 C2 1.400(9)
C1 C6 1.438(9)
C2 C3 1.374(10)
C2 H2 0.9500
C3 C4 1.381(10)
C3 H3 0.9500
C4 C5 1.397(9)
C4 C13 1.471(11)
C5 H5 0.9500
C6 C11 1.394(9)
C6 C7 1.423(9)
C7 C8 1.402(9)
C8 C9 1.395(10)
C8 H8 0.9500
C9 C10 1.386(11)
C9 C12 1.488(11)
C10 C11 1.362(11)
C10 H10 0.9500
C11 H11 0.9500
C12 H12 0.9500
C13 H13 0.9500
C14 C15 1.389(10)
C14 C19 1.459(10)
C15 C16 1.362(11)
C15 H15 0.9500
C16 C17 1.363(11)
C16 H16 0.9500
C17 C18 1.399(9)
C17 C26 1.479(11)
C18 H18 0.9500
C19 C24 1.385(10)
C19 C20 1.412(9)
C20 C21 1.421(9)
C21 C22 1.380(10)
C21 H21 0.9500
C22 C23 1.398(11)
C22 C25 1.476(11)
C23 C24 1.371(11)
C23 H23 0.9500
C24 H24 0.9500
C25 H25 0.9500
C26 H26 0.9500
C27 C28 1.393(11)
C27 C32 1.445(11)
C28 C29 1.371(14)
C28 H28 0.9500
C29 C30 1.391(12)
C29 H29 0.9500
C30 C31 1.397(9)
C30 C39 1.465(13)
C31 H31 0.9500
C32 C37 1.391(10)
C32 C33 1.428(11)
C33 C34 1.399(11)
C34 C35 1.391(12)
C34 H34 0.9500
C35 C36 1.408(16)
C35 C38 1.461(18)
C36 C37 1.354(15)
C36 H36 0.9500
C37 H37 0.9500
C38 H38 0.9500
C39 H39 0.9500
C40 C41 1.394(10)
C40 C45 1.446(10)
C41 C42 1.385(11)
C41 H41 0.9500
C42 C43 1.374(11)
C42 H42 0.9500
C43 C44 1.387(9)
C43 C52 1.485(11)
C44 H44 0.9500
C45 C46 1.408(9)
C45 C50 1.410(10)
C46 C47 1.399(9)
C47 C48 1.388(9)
C47 H47 0.9500
C48 C49 1.396(10)
C48 C51 1.482(11)
C49 C50 1.344(11)
C49 H49 0.9500
C50 H50 0.9500
C51 H51 0.9500
C52 H52 0.9500
C61 C62 1.385(11)
C61 C66 1.446(10)
C62 C63 1.362(14)
C62 H62 0.9500
C63 C64 1.358(14)
C63 H63 0.9500
C64 C65 1.400(10)
C64 C73 1.455(14)
C65 H65 0.9500
C66 C67 1.400(10)
C66 C71 1.411(10)
C67 C68 1.405(9)
C68 C69 1.398(11)
C68 H68 0.9500
C69 C70 1.379(14)
C69 C72 1.420(13)
C70 C71 1.348(13)
C70 H70 0.9500
C71 H71 0.9500
C72 H72 0.9500
C73 H73 0.9500
C74 C75 1.396(10)
C74 C79 1.460(10)
C75 C76 1.365(11)
C75 H75 0.9500
C76 C77 1.393(10)
C76 H76 0.9500
C77 C78 1.394(9)
C77 C86 1.476(11)
C78 H78 0.9500
C79 C84 1.398(10)
C79 C80 1.416(9)
C80 C81 1.397(9)
C81 C82 1.393(10)
C81 H81 0.9500
C82 C83 1.381(11)
C82 C85 1.473(12)
C83 C84 1.379(11)
C83 H83 0.9500
C84 H84 0.9500
C85 H85 0.9500
C86 H86 0.9500
C87 C88 1.398(11)
C87 C92 1.434(11)
C88 C89 1.349(12)
C88 H88 0.9500
C89 C90 1.397(11)
C89 H89 0.9500
C90 C91 1.388(10)
C90 C99 1.487(8)
C91 H91 0.9500
C92 C93 1.412(10)
C92 C97 1.412(10)
C93 C94 1.417(10)
C94 C95 1.409(10)
C94 H94 0.9500
C95 C96 1.392(12)
C95 C98 1.444(12)
C96 C97 1.348(12)
C96 H96 0.9500
C97 H97 0.9500
C98 H98 0.9500
C99 H99A 0.9500
C99 H99B 0.9500
C100 C101 1.404(11)
C100 C104 1.426(11)
C101 C102 1.373(13)
C101 H101 0.9500
C102 C103 1.367(13)
C102 H102 0.9500
C103 C105 1.406(11)
C103 C112 1.495(13)
C104 C110 1.400(11)
C104 C106 1.415(10)
C105 H105 0.9500
C106 C107 1.361(10)
C107 C108 1.422(11)
C107 H107 0.9500
C108 C109 1.370(12)
C108 C111 1.476(8)
C109 C110 1.381(12)
C109 H109 0.9500
C110 H110 0.9500
C111 H111 0.9500
C112 H112 0.9500
C121 H12A 0.9900
C121 H12B 0.9900
C131 H13A 0.9900
C131 H13B 0.9900
C141 H14A 0.9900
C141 H14B 0.9900
C151 H15A 0.9900
C151 H15B 0.9900

loop_
_geom_torsion_atom_site_label_1
_geom_torsion_atom_site_label_2
_geom_torsion_atom_site_label_3
_geom_torsion_atom_site_label_4
_geom_torsion
C5 N1 C1 C2 -1.5(9)
Ir1 N1 C1 C2 -175.7(5)
C5 N1 C1 C6 176.2(5)
Ir1 N1 C1 C6 2.0(7)
N1 C1 C2 C3 -0.5(11)
C6 C1 C2 C3 -177.9(7)
C1 C2 C3 C4 2.2(12)
C2 C3 C4 C5 -1.9(11)
C2 C3 C4 C13 178.3(7)
C1 N1 C5 C4 1.8(9)
Ir1 N1 C5 C4 175.3(5)
C3 C4 C5 N1 -0.1(10)
C13 C4 C5 N1 179.7(6)
N1 C1 C6 C11 -178.9(6)
C2 C1 C6 C11 -1.5(11)
N1 C1 C6 C7 1.0(8)
C2 C1 C6 C7 178.4(7)
C11 C6 C7 C8 -1.8(9)
C1 C6 C7 C8 178.3(6)
C11 C6 C7 Ir1 176.4(5)
C1 C6 C7 Ir1 -3.5(7)
C6 C7 C8 C9 2.6(10)
Ir1 C7 C8 C9 -175.3(5)
C7 C8 C9 C10 -1.9(11)
C7 C8 C9 C12 176.1(7)
C8 C9 C10 C11 0.3(11)
C12 C9 C10 C11 -177.8(7)
C9 C10 C11 C6 0.5(11)
C7 C6 C11 C10 0.2(11)
C1 C6 C11 C10 -179.9(7)
C10 C9 C12 O1 -173.0(9)
C8 C9 C12 O1 8.8(14)
C3 C4 C13 O2 -179.4(8)
C5 C4 C13 O2 0.9(13)
C18 N2 C14 C15 0.4(10)
Ir1 N2 C14 C15 -174.5(6)
C18 N2 C14 C19 176.5(6)
Ir1 N2 C14 C19 1.6(7)
N2 C14 C15 C16 -0.1(12)
C19 C14 C15 C16 -175.8(7)
C14 C15 C16 C17 -0.1(13)
C15 C16 C17 C18 0.0(12)
C15 C16 C17 C26 178.3(8)
C14 N2 C18 C17 -0.4(9)
Ir1 N2 C18 C17 173.9(5)
C16 C17 C18 N2 0.3(11)
C26 C17 C18 N2 -178.0(6)
N2 C14 C19 C24 178.1(6)
C15 C14 C19 C24 -6.0(11)
N2 C14 C19 C20 -2.8(8)
C15 C14 C19 C20 173.1(7)
C24 C19 C20 C21 1.7(10)
C14 C19 C20 C21 -177.4(6)
C24 C19 C20 Ir1 -178.1(5)
C14 C19 C20 Ir1 2.8(7)
C19 C20 C21 C22 -1.4(10)
Ir1 C20 C21 C22 178.4(6)
C20 C21 C22 C23 0.5(12)
C20 C21 C22 C25 177.5(8)
C21 C22 C23 C24 0.3(12)
C25 C22 C23 C24 -176.8(9)
C22 C23 C24 C19 -0.1(12)
C20 C19 C24 C23 -0.9(11)
C14 C19 C24 C23 178.0(7)
C21 C22 C25 O3 -0.1(18)
C23 C22 C25 O3 177.0(12)
C16 C17 C26 O4 178.1(9)
C18 C17 C26 O4 -3.7(13)
C31 N3 C27 C28 -1.5(10)
Ir2 N3 C27 C28 -179.8(6)
C31 N3 C27 C32 175.7(6)
Ir2 N3 C27 C32 -2.6(7)
N3 C27 C28 C29 1.4(12)
C32 C27 C28 C29 -175.4(8)
C27 C28 C29 C30 -0.6(13)
C28 C29 C30 C31 -0.1(12)
C28 C29 C30 C39 179.7(8)
C27 N3 C31 C30 0.9(10)
Ir2 N3 C31 C30 178.9(5)
C29 C30 C31 N3 0.0(11)
C39 C30 C31 N3 -179.8(7)
N3 C27 C32 C37 -179.4(7)
C28 C27 C32 C37 -2.4(12)
N3 C27 C32 C33 -1.2(9)
C28 C27 C32 C33 175.7(7)
C37 C32 C33 C34 3.4(10)
C27 C32 C33 C34 -174.8(6)
C37 C32 C33 Ir2 -177.3(6)
C27 C32 C33 Ir2 4.5(8)
C32 C33 C34 C35 -1.6(11)
Ir2 C33 C34 C35 179.2(6)
C33 C34 C35 C36 -0.6(13)
C33 C34 C35 C38 -179.2(9)
C34 C35 C36 C37 1.0(14)
C38 C35 C36 C37 179.7(10)
C35 C36 C37 C32 0.8(14)
C33 C32 C37 C36 -3.0(12)
C27 C32 C37 C36 175.1(8)
C34 C35 C38 O5 -2(2)
C36 C35 C38 O5 179.7(16)
C29 C30 C39 O6 177.1(9)
C31 C30 C39 O6 -3.1(13)
C44 N4 C40 C41 0.7(10)
Ir2 N4 C40 C41 -175.5(6)
C44 N4 C40 C45 179.2(6)
Ir2 N4 C40 C45 3.0(7)
N4 C40 C41 C42 0.1(12)
C45 C40 C41 C42 -178.2(8)
C40 C41 C42 C43 -2.2(13)
C41 C42 C43 C44 3.5(12)
C41 C42 C43 C52 -174.8(8)
C40 N4 C44 C43 0.7(9)
Ir2 N4 C44 C43 176.4(5)
C42 C43 C44 N4 -2.8(11)
C52 C43 C44 N4 175.5(6)
N4 C40 C45 C46 -1.4(9)
C41 C40 C45 C46 177.0(7)
N4 C40 C45 C50 177.8(6)
C41 C40 C45 C50 -3.8(12)
C50 C45 C46 C47 0.7(9)
C40 C45 C46 C47 180.0(6)
C50 C45 C46 Ir2 179.8(5)
C40 C45 C46 Ir2 -0.9(7)
C45 C46 C47 C48 -0.5(9)
Ir2 C46 C47 C48 -179.4(5)
C46 C47 C48 C49 -0.1(10)
C46 C47 C48 C51 -178.2(6)
C47 C48 C49 C50 0.3(11)
C51 C48 C49 C50 178.4(7)
C48 C49 C50 C45 -0.1(12)
C46 C45 C50 C49 -0.5(11)
C40 C45 C50 C49 -179.6(7)
C47 C48 C51 O7 -178.0(8)
C49 C48 C51 O7 3.9(13)
C42 C43 C52 O8 5.9(13)
C44 C43 C52 O8 -172.4(9)
C65 N61 C61 C62 -2.3(11)
Ir61 N61 C61 C62 175.6(7)
C65 N61 C61 C66 179.4(6)
Ir61 N61 C61 C66 -2.7(8)
N61 C61 C62 C63 0.3(15)
C66 C61 C62 C63 178.4(10)
C61 C62 C63 C64 0.4(18)
C62 C63 C64 C65 0.9(18)
C62 C63 C64 C73 179.7(12)
C61 N61 C65 C64 3.6(11)
Ir61 N61 C65 C64 -174.0(6)
C63 C64 C65 N61 -2.9(14)
C73 C64 C65 N61 178.3(10)
N61 C61 C66 C67 3.1(10)
C62 C61 C66 C67 -175.1(8)
N61 C61 C66 C71 -176.9(7)
C62 C61 C66 C71 4.9(13)
C71 C66 C67 C68 -1.9(10)
C61 C66 C67 C68 178.1(6)
C71 C66 C67 Ir61 178.0(6)
C61 C66 C67 Ir61 -2.0(8)
C66 C67 C68 C69 1.6(10)
Ir61 C67 C68 C69 -178.3(6)
C67 C68 C69 C70 0.5(12)
C67 C68 C69 C72 -179.0(8)
C68 C69 C70 C71 -2.4(14)
C72 C69 C70 C71 177.1(9)
C69 C70 C71 C66 2.1(13)
C67 C66 C71 C70 0.1(12)
C61 C66 C71 C70 -179.9(8)
C70 C69 C72 O61 -171.5(13)
C68 C69 C72 O61 8.0(19)
C63 C64 C73 O62 -166.1(12)
C65 C64 C73 O62 12.7(19)
C78 N62 C74 C75 3.8(10)
Ir61 N62 C74 C75 177.4(6)
C78 N62 C74 C79 -174.6(6)
Ir61 N62 C74 C79 -1.0(7)
N62 C74 C75 C76 -3.4(12)
C79 C74 C75 C76 174.8(7)
C74 C75 C76 C77 1.0(12)
C75 C76 C77 C78 0.9(11)
C75 C76 C77 C86 179.5(8)
C74 N62 C78 C77 -1.9(10)
Ir61 N62 C78 C77 -174.8(5)
C76 C77 C78 N62 -0.5(11)
C86 C77 C78 N62 -179.1(7)
N62 C74 C79 C84 -178.3(6)
C75 C74 C79 C84 3.4(11)
N62 C74 C79 C80 5.4(8)
C75 C74 C79 C80 -172.9(7)
C84 C79 C80 C81 -1.3(9)
C74 C79 C80 C81 175.1(6)
C84 C79 C80 Ir61 176.4(5)
C74 C79 C80 Ir61 -7.3(7)
C79 C80 C81 C82 1.1(9)
Ir61 C80 C81 C82 -176.1(5)
C80 C81 C82 C83 -0.1(10)
C80 C81 C82 C85 178.2(7)
C81 C82 C83 C84 -0.8(11)
C85 C82 C83 C84 -179.1(7)
C82 C83 C84 C79 0.6(11)
C80 C79 C84 C83 0.4(11)
C74 C79 C84 C83 -175.6(7)
C83 C82 C85 O63 -179.3(10)
C81 C82 C85 O63 2.3(14)
C76 C77 C86 O64 -178.1(8)
C78 C77 C86 O64 0.5(13)
C91 N63 C87 C88 1.2(10)
Ir62 N63 C87 C88 -176.2(6)
C91 N63 C87 C92 -177.0(6)
Ir62 N63 C87 C92 5.6(8)
N63 C87 C88 C89 0.3(13)
C92 C87 C88 C89 178.2(8)
C87 C88 C89 C90 -1.7(14)
C88 C89 C90 C91 1.7(13)
C88 C89 C90 C99 176.2(9)
C87 N63 C91 C90 -1.2(11)
Ir62 N63 C91 C90 175.8(6)
C89 C90 C91 N63 -0.2(13)
C99 C90 C91 N63 -174.7(8)
N63 C87 C92 C93 -4.1(9)
C88 C87 C92 C93 177.8(7)
N63 C87 C92 C97 174.4(7)
C88 C87 C92 C97 -3.6(12)
C97 C92 C93 C94 1.3(11)
C87 C92 C93 C94 179.8(7)
C97 C92 C93 Ir62 -177.9(6)
C87 C92 C93 Ir62 0.6(8)
C92 C93 C94 C95 -0.9(11)
Ir62 C93 C94 C95 178.1(6)
C93 C94 C95 C96 -0.4(12)
C93 C94 C95 C98 179.9(7)
C94 C95 C96 C97 1.6(12)
C98 C95 C96 C97 -178.7(8)
C95 C96 C97 C92 -1.3(12)
C93 C92 C97 C96 -0.2(12)
C87 C92 C97 C96 -178.7(7)
C96 C95 C98 O65 -7.0(14)
C94 C95 C98 O65 172.7(9)
C91 C90 C99 O66A 165.7(11)
C89 C90 C99 O66A -8.7(15)
C91 C90 C99 O66 -3.3(17)
C89 C90 C99 O66 -177.7(13)
C105 N64 C100 C101 2.2(10)
Ir62 N64 C100 C101 179.2(5)
C105 N64 C100 C104 -176.2(6)
Ir62 N64 C100 C104 0.8(8)
N64 C100 C101 C102 -2.6(12)
C104 C100 C101 C102 175.6(8)
C100 C101 C102 C103 0.7(13)
C101 C102 C103 C105 1.5(13)
C101 C102 C103 C112 -179.9(9)
N64 C100 C104 C110 -178.9(7)
C101 C100 C104 C110 2.9(12)
N64 C100 C104 C106 2.1(9)
C101 C100 C104 C106 -176.2(7)
C100 N64 C105 C103 0.0(10)
Ir62 N64 C105 C103 -176.7(6)
C102 C103 C105 N64 -1.9(12)
C112 C103 C105 N64 179.5(8)
C110 C104 C106 C107 0.8(10)
C100 C104 C106 C107 179.8(6)
C110 C104 C106 Ir62 176.9(5)
C100 C104 C106 Ir62 -4.0(8)
C104 C106 C107 C108 0.5(10)
Ir62 C106 C107 C108 -175.0(5)
C106 C107 C108 C109 -1.5(12)
C106 C107 C108 C111 177.7(8)
C107 C108 C109 C110 1.2(12)
C111 C108 C109 C110 -178.1(8)
C108 C109 C110 C104 0.1(12)
C106 C104 C110 C109 -1.1(11)
C100 C104 C110 C109 179.9(7)
C109 C108 C111 O67 161.8(11)
C107 C108 C111 O67 -17.4(16)
C102 C103 C112 O68 1.8(16)
C105 C103 C112 O68 -179.5(11)
